data_7118822
loop_
_publ_author_name
'Breit, Nora C.'
'Eisenhut, Carsten'
'Inoue, Shigeyoshi'

_publ_section_title
;
 Phosphinosilylenes as a novel ligand system for heterobimetallic
 complexes.
;
_journal_issue 32
_journal_name_full 'Chemical communications (Cambridge, England)'
_journal_page_first 5523
_journal_page_last 5526
_journal_paper_doi 10.1039/c6cc00601a
_journal_volume 52
_journal_year 2016
_chemical_formula_moiety 'C27 H24 Fe N3 O6, C1.2 H4.4 O, 0.3(C2 H6 O)'
_chemical_formula_sum 'C28.8 H30.2 Fe N3 O7.3'
_chemical_formula_weight 591.01
_chemical_name_common '[Fe(cinammic hydroxamate)3]'
_chemical_name_systematic
;
 ?
;
_space_group_crystal_system monoclinic
_space_group_IT_number 14
_space_group_name_Hall '-P 2ybc'
_space_group_name_H-M_alt 'P 1 21/c 1'
_symmetry_space_group_name_Hall '-P 2ybc'
_symmetry_space_group_name_H-M 'P 1 21/c 1'
_atom_sites_solution_hydrogens mixed
_atom_sites_solution_primary direct
_audit_creation_date 2015-09-11
_audit_creation_method
;
Olex2 1.2
(compiled 2015.01.26 svn.r3150 for OlexSys, GUI svn.r4998)
;
_audit_update_record
;
2015-11-12 deposited with the CCDC.
2016-03-01 downloaded from the CCDC.
;
_cell_angle_alpha 90
_cell_angle_beta 96.758(3)
_cell_angle_gamma 90
_cell_formula_units_Z 4
_cell_length_a 16.0853(15)
_cell_length_b 28.696(3)
_cell_length_c 7.0062(6)
_cell_measurement_reflns_used 9990
_cell_measurement_temperature 100.0
_cell_measurement_theta_max 24.187
_cell_measurement_theta_min 2.482
_cell_volume 3211.5(5)
_computing_cell_refinement 'APEX2 v2013.6-2'
_computing_data_collection 'APEX2 v2013.6-2'
_computing_data_reduction 'APEX2 v2013.6-2'
_computing_molecular_graphics 'Olex2 (Dolomanov et al., 2009)'
_computing_publication_material 'Olex2 (Dolomanov et al., 2009)'
_computing_structure_refinement 'XL (Sheldrick, 2008)'
_computing_structure_solution 'ShelXS (Sheldrick, 2008)'
_diffrn_ambient_temperature 100.0
_diffrn_measured_fraction_theta_full 0.996
_diffrn_measured_fraction_theta_max 0.996
_diffrn_measurement_device_type 'Bruker D8-Venture'
_diffrn_measurement_method '\f and \w scans'
_diffrn_radiation_type MoK\a
_diffrn_radiation_wavelength 0.71073
_diffrn_reflns_av_R_equivalents 0.1245
_diffrn_reflns_av_unetI/netI 0.0647
_diffrn_reflns_Laue_measured_fraction_full 0.996
_diffrn_reflns_Laue_measured_fraction_max 0.996
_diffrn_reflns_limit_h_max 19
_diffrn_reflns_limit_h_min -19
_diffrn_reflns_limit_k_max 34
_diffrn_reflns_limit_k_min -34
_diffrn_reflns_limit_l_max 8
_diffrn_reflns_limit_l_min -8
_diffrn_reflns_number 72071
_diffrn_reflns_point_group_measured_fraction_full 0.996
_diffrn_reflns_point_group_measured_fraction_max 0.996
_diffrn_reflns_theta_full 25.242
_diffrn_reflns_theta_max 25.349
_diffrn_reflns_theta_min 1.908
_diffrn_source 'INCOATEC microfocus sealed tube'
_diffrn_standards_number 0
_exptl_absorpt_coefficient_mu 0.515
_exptl_absorpt_correction_T_max 0.7452
_exptl_absorpt_correction_T_min 0.6763
_exptl_absorpt_correction_type multi-scan
_exptl_absorpt_process_details
;
SADABS-2012/1 (Bruker,2012) was used for absorption correction. 
wR2(int) was 0.1159 before and 0.0760 after correction. 
The Ratio of minimum to maximum transmission is 0.9075. 
The \l/2 correction factor is 0.0015.
;
_exptl_crystal_colour 'clear red'
_exptl_crystal_colour_lustre clear
_exptl_crystal_colour_primary red
_exptl_crystal_density_diffrn 1.222
_exptl_crystal_description plate
_exptl_crystal_F_000 1234
_exptl_crystal_size_max 0.22
_exptl_crystal_size_mid 0.2
_exptl_crystal_size_min 0.01
_refine_diff_density_max 0.997
_refine_diff_density_min -0.656
_refine_diff_density_rms 0.096
_refine_ls_extinction_method none
_refine_ls_goodness_of_fit_ref 1.105
_refine_ls_hydrogen_treatment constr
_refine_ls_matrix_type full
_refine_ls_number_parameters 414
_refine_ls_number_reflns 5869
_refine_ls_number_restraints 6
_refine_ls_restrained_S_all 1.105
_refine_ls_R_factor_all 0.1101
_refine_ls_R_factor_gt 0.0729
_refine_ls_shift/su_max 0.000
_refine_ls_shift/su_mean 0.000
_refine_ls_structure_factor_coef Fsqd
_refine_ls_weighting_details 'w=1/[\s^2^(Fo^2^)+(0.0855P)^2^+6.6742P] where P=(Fo^2^+2Fc^2^)/3'
_refine_ls_weighting_scheme calc
_refine_ls_wR_factor_gt 0.1747
_refine_ls_wR_factor_ref 0.1899
_reflns_Friedel_coverage 0.000
_reflns_number_gt 4202
_reflns_number_total 5869
_reflns_threshold_expression 'I > 2\s(I)'
_cod_data_source_file c6cc00601a2.cif
_cod_data_source_block ewor500_p21c
_cod_depositor_comments 'Adding full bibliography for 7118819--7118822.cif.'
_cod_original_formula_sum 'C28.80 H30.20 Fe N3 O7.30'
_cod_database_code 7118822
_shelxl_version_number 2013-3
_shelx_space_group_comment
;
The symmetry employed for this shelxl refinement is uniquely defined
by the following loop, which should always be used as a source of
symmetry information in preference to the above space-group names.
They are only intended as comments.
;
_shelx_estimated_absorpt_t_max 0.995
_shelx_estimated_absorpt_t_min 0.895

loop_
_space_group_symop_operation_xyz
'x, y, z'
'-x, y+1/2, -z+1/2'
'-x, -y, -z'
'x, -y-1/2, z-1/2'

loop_
_atom_site_label
_atom_site_type_symbol
_atom_site_fract_x
_atom_site_fract_y
_atom_site_fract_z
_atom_site_U_iso_or_equiv
_atom_site_adp_type
_atom_site_occupancy
_atom_site_site_symmetry_order
_atom_site_calc_flag
_atom_site_refinement_flags_posn
_atom_site_refinement_flags_occupancy
_atom_site_disorder_assembly
_atom_site_disorder_group
Fe1 Fe 0.26715(4) 0.34439(2) 0.64333(9) 0.0219(2) Uani 1 1 d . . . .
O1A O 0.2417(2) 0.28042(10) 0.7154(4) 0.0282(7) Uani 1 1 d . . . .
O2A O 0.3848(2) 0.32043(10) 0.7215(4) 0.0254(7) Uani 1 1 d . . . .
N1A N 0.3124(2) 0.25703(13) 0.7835(5) 0.0269(9) Uani 1 1 d . . . .
H1A H 0.3096 0.2283 0.8262 0.032 Uiso 1 1 calc R . . .
C1A C 0.3848(3) 0.27812(15) 0.7844(6) 0.0233(10) Uani 1 1 d . . . .
C2A C 0.4600(3) 0.25297(15) 0.8544(6) 0.0258(11) Uani 1 1 d . . . .
H2A H 0.4554 0.2215 0.8938 0.031 Uiso 1 1 calc R . . .
C3A C 0.5362(3) 0.27246(16) 0.8657(6) 0.0293(11) Uani 1 1 d . . . .
H3A H 0.5385 0.3044 0.8304 0.035 Uiso 1 1 calc R . . .
C4A C 0.6160(3) 0.24957(17) 0.9268(6) 0.0311(11) Uani 1 1 d . . . .
C5A C 0.6247(3) 0.20138(19) 0.9361(7) 0.0380(13) Uani 1 1 d . . . .
H5A H 0.5773 0.1820 0.9038 0.046 Uiso 1 1 calc R . . .
C6A C 0.7019(4) 0.1816(2) 0.9919(8) 0.0482(15) Uani 1 1 d . . . .
H6A H 0.7073 0.1487 0.9956 0.058 Uiso 1 1 calc R . . .
C7A C 0.7711(4) 0.2090(2) 1.0422(9) 0.0559(17) Uani 1 1 d . . . .
H7A H 0.8239 0.1949 1.0814 0.067 Uiso 1 1 calc R . . .
C8A C 0.7640(4) 0.2566(2) 1.0356(8) 0.0504(15) Uani 1 1 d . . . .
H8A H 0.8115 0.2756 1.0723 0.061 Uiso 1 1 calc R . . .
C9A C 0.6872(3) 0.2770(2) 0.9753(7) 0.0401(13) Uani 1 1 d . . . .
H9A H 0.6829 0.3100 0.9669 0.048 Uiso 1 1 calc R . . .
O1B O 0.2394(2) 0.36954(10) 0.8944(4) 0.0283(8) Uani 1 1 d . . . .
O2B O 0.3114(2) 0.41195(10) 0.6353(4) 0.0255(7) Uani 1 1 d . . . .
N1B N 0.2712(2) 0.41346(13) 0.9296(5) 0.0265(9) Uani 1 1 d . . . .
H1B H 0.2663 0.4277 1.0390 0.032 Uiso 1 1 calc R . . .
C1B C 0.3091(3) 0.43372(15) 0.7959(6) 0.0225(10) Uani 1 1 d . . . .
C2B C 0.3480(3) 0.47810(14) 0.8401(6) 0.0239(10) Uani 1 1 d . . . .
H2B H 0.3429 0.4918 0.9616 0.029 Uiso 1 1 calc R . . .
C3B C 0.3911(3) 0.50095(15) 0.7178(6) 0.0238(10) Uani 1 1 d . . . .
H3B H 0.3889 0.4884 0.5917 0.029 Uiso 1 1 calc R . . .
C4B C 0.4412(3) 0.54297(14) 0.7567(6) 0.0224(10) Uani 1 1 d . . . .
C5B C 0.4570(3) 0.56209(15) 0.9413(7) 0.0271(11) Uani 1 1 d . . . .
H5B H 0.4326 0.5483 1.0447 0.033 Uiso 1 1 calc R . . .
C6B C 0.5079(3) 0.60101(16) 0.9747(7) 0.0311(11) Uani 1 1 d . . . .
H6B H 0.5181 0.6136 1.1007 0.037 Uiso 1 1 calc R . . .
C7B C 0.5438(3) 0.62141(16) 0.8269(7) 0.0317(12) Uani 1 1 d . . . .
H7B H 0.5786 0.6480 0.8508 0.038 Uiso 1 1 calc R . . .
C8B C 0.5292(3) 0.60328(16) 0.6437(8) 0.0328(12) Uani 1 1 d . . . .
H8B H 0.5545 0.6172 0.5418 0.039 Uiso 1 1 calc R . . .
C9B C 0.4773(3) 0.56454(16) 0.6082(7) 0.0298(11) Uani 1 1 d . . . .
H9B H 0.4664 0.5527 0.4811 0.036 Uiso 1 1 calc R . . .
O1C O 0.28432(18) 0.33587(9) 0.3673(4) 0.0196(7) Uani 1 1 d . . . .
O2C O 0.14928(19) 0.35444(10) 0.5156(4) 0.0263(7) Uani 1 1 d D . . .
N1C N 0.2109(2) 0.34313(12) 0.2514(5) 0.0207(8) Uani 1 1 d . . . .
H1C H 0.2092 0.3414 0.1256 0.025 Uiso 1 1 calc R . . .
C1C C 0.1431(3) 0.35279(14) 0.3315(6) 0.0212(10) Uani 1 1 d D . . .
C2C C 0.0681(5) 0.3629(5) 0.2000(15) 0.024(2) Uani 0.756(13) 1 d D P A 1
H2C H 0.0710 0.3615 0.0655 0.029 Uiso 0.756(13) 1 calc R P A 1
C3C C -0.0043(6) 0.3739(5) 0.2629(12) 0.027(2) Uani 0.756(13) 1 d D P A 1
H3C H -0.0037 0.3754 0.3985 0.032 Uiso 0.756(13) 1 calc R P A 1
C4C C -0.0841(5) 0.3838(3) 0.1505(13) 0.032(2) Uani 0.756(13) 1 d D P A 1
C5C C -0.0966(5) 0.3815(3) -0.0479(15) 0.051(3) Uani 0.756(13) 1 d . P A 1
H5C H -0.0513 0.3725 -0.1155 0.062 Uiso 0.756(13) 1 calc R P A 1
C6C C -0.1732(7) 0.3920(4) -0.1512(19) 0.061(3) Uani 0.756(13) 1 d . P A 1
H6C H -0.1794 0.3911 -0.2877 0.073 Uiso 0.756(13) 1 calc R P A 1
C7C C -0.2393(6) 0.4035(4) -0.0576(19) 0.053(3) Uani 0.756(13) 1 d . P A 1
H7C H -0.2914 0.4109 -0.1294 0.064 Uiso 0.756(13) 1 calc R P A 1
C8C C -0.2323(8) 0.4046(5) 0.1350(19) 0.064(5) Uani 0.756(13) 1 d . P A 1
H8C H -0.2797 0.4112 0.1993 0.077 Uiso 0.756(13) 1 calc R P A 1
C9C C -0.1532(6) 0.3959(4) 0.2420(16) 0.054(3) Uani 0.756(13) 1 d . P A 1
H9C H -0.1475 0.3983 0.3781 0.065 Uiso 0.756(13) 1 calc R P A 1
C2D C 0.0592(16) 0.357(2) 0.232(5) 0.024(2) Uani 0.244(13) 1 d D P A 2
H2D H 0.0475 0.3476 0.1020 0.029 Uiso 0.244(13) 1 calc R P A 2
C3D C -0.001(2) 0.3740(18) 0.325(4) 0.027(2) Uani 0.244(13) 1 d D P A 2
H3D H 0.0111 0.3791 0.4597 0.032 Uiso 0.244(13) 1 calc R P A 2
C4D C -0.0840(19) 0.3854(12) 0.233(4) 0.032(2) Uani 0.244(13) 1 d D P A 2
C5D C -0.111(2) 0.3719(13) 0.060(5) 0.051(3) Uani 0.244(13) 1 d . P A 2
H5D H -0.0734 0.3541 -0.0048 0.062 Uiso 0.244(13) 1 calc R P A 2
C6D C -0.189(2) 0.3804(12) -0.040(5) 0.056(9) Uani 0.244(13) 1 d . P A 2
H6D H -0.2067 0.3679 -0.1636 0.067 Uiso 0.244(13) 1 calc R P A 2
C7D C -0.238(3) 0.4087(16) 0.059(9) 0.053(3) Uani 0.244(13) 1 d . P A 2
H7D H -0.2895 0.4200 -0.0047 0.064 Uiso 0.244(13) 1 calc R P A 2
C8D C -0.215(2) 0.4206(15) 0.239(5) 0.064(5) Uani 0.244(13) 1 d . P A 2
H8D H -0.2547 0.4364 0.3056 0.077 Uiso 0.244(13) 1 calc R P A 2
C9D C -0.1343(19) 0.4114(10) 0.341(6) 0.053(9) Uani 0.244(13) 1 d . P A 2
H9D H -0.1171 0.4219 0.4683 0.063 Uiso 0.244(13) 1 calc R P A 2
O4F O 0.2549(5) 0.4546(2) 0.2779(10) 0.026(2) Uiso 0.6 1 d D P . .
C10F C 0.1819(7) 0.4763(4) 0.3066(16) 0.021(2) Uiso 0.4 1 d D P B 1
H10A H 0.1956 0.5061 0.3743 0.025 Uiso 0.4 1 calc R P B 1
H10B H 0.1516 0.4566 0.3915 0.025 Uiso 0.4 1 calc R P B 1
C11F C 0.1281(9) 0.4857(5) 0.136(2) 0.052(4) Uiso 0.4 1 d D P B 1
H11A H 0.0767 0.5004 0.1690 0.078 Uiso 0.4 1 calc GR P B 1
H11B H 0.1141 0.4564 0.0676 0.078 Uiso 0.4 1 calc GR P B 1
H11C H 0.1563 0.5067 0.0540 0.078 Uiso 0.4 1 calc GR P B 1
C10G C 0.2156(16) 0.4931(6) 0.333(4) 0.038(7) Uiso 0.2 1 d D P B 2
H10C H 0.2072 0.5147 0.2224 0.046 Uiso 0.2 1 calc R P B 2
H10D H 0.2534 0.5088 0.4352 0.046 Uiso 0.2 1 calc R P B 2
C11G C 0.1377(17) 0.4863(12) 0.402(5) 0.064(9) Uiso 0.2 1 d D P B 2
H11D H 0.1142 0.5166 0.4326 0.096 Uiso 0.2 1 calc GR P B 2
H11E H 0.1454 0.4671 0.5187 0.096 Uiso 0.2 1 calc GR P B 2
H11F H 0.0994 0.4706 0.3039 0.096 Uiso 0.2 1 calc GR P B 2
O4H O 0.2803(7) 0.4571(3) 0.2824(14) 0.018(3) Uiso 0.4 1 d . P C 3
H4F H 0.2855 0.4400 0.3859 0.027 Uiso 1 1 d G . C 3
H4H H 0.2352 0.4740 0.2793 0.027 Uiso 0.4 1 d G P C 3
O3E O 0.0357(7) 0.1870(4) 0.2578(15) 0.030(2) Uiso 0.3 1 d . P D 1
H3E H 0.0669 0.1812 0.1728 0.046 Uiso 0.3 1 calc DGR P D 1
C10E C 0.0593(13) 0.2326(7) 0.349(3) 0.049(5) Uiso 0.3 1 d . P D 1
H10E H 0.0697 0.2554 0.2478 0.059 Uiso 0.3 1 calc R P D 1
H10F H 0.1118 0.2291 0.4366 0.059 Uiso 0.3 1 calc R P D 1
C11E C -0.0079(14) 0.2507(8) 0.458(3) 0.061(6) Uiso 0.3 1 d . P D 1
H11G H 0.0173 0.2688 0.5686 0.091 Uiso 0.3 1 calc GR P D 1
H11H H -0.0394 0.2245 0.5032 0.091 Uiso 0.3 1 calc GR P D 1
H11I H -0.0458 0.2707 0.3743 0.091 Uiso 0.3 1 calc GR P D 1

loop_
_atom_site_aniso_label
_atom_site_aniso_U_11
_atom_site_aniso_U_22
_atom_site_aniso_U_33
_atom_site_aniso_U_23
_atom_site_aniso_U_13
_atom_site_aniso_U_12
Fe1 0.0375(4) 0.0149(3) 0.0138(3) -0.0005(3) 0.0046(3) -0.0055(3)
O1A 0.0362(19) 0.0203(16) 0.0268(17) 0.0054(14) -0.0011(15) -0.0071(14)
O2A 0.0368(19) 0.0189(16) 0.0197(16) 0.0015(13) -0.0001(14) -0.0086(14)
N1A 0.039(2) 0.0169(19) 0.023(2) 0.0040(16) -0.0019(18) -0.0065(18)
C1A 0.038(3) 0.019(2) 0.012(2) -0.0045(18) 0.0015(19) -0.009(2)
C2A 0.042(3) 0.019(2) 0.016(2) 0.0019(18) -0.001(2) -0.002(2)
C3A 0.047(3) 0.024(2) 0.017(2) 0.0012(19) 0.003(2) -0.002(2)
C4A 0.042(3) 0.031(3) 0.020(2) -0.003(2) 0.003(2) -0.004(2)
C5A 0.045(3) 0.040(3) 0.028(3) -0.002(2) -0.001(2) -0.003(3)
C6A 0.056(4) 0.043(3) 0.045(3) 0.000(3) 0.001(3) 0.012(3)
C7A 0.039(4) 0.072(5) 0.055(4) 0.008(3) 0.000(3) 0.005(3)
C8A 0.042(4) 0.060(4) 0.048(4) 0.002(3) -0.002(3) -0.009(3)
C9A 0.043(3) 0.043(3) 0.035(3) 0.002(2) 0.004(3) -0.004(3)
O1B 0.052(2) 0.0204(16) 0.0138(16) -0.0040(12) 0.0080(15) -0.0161(15)
O2B 0.043(2) 0.0175(15) 0.0174(16) -0.0045(12) 0.0094(14) -0.0078(14)
N1B 0.041(2) 0.0212(19) 0.0179(19) -0.0035(16) 0.0070(18) -0.0060(18)
C1B 0.032(3) 0.022(2) 0.015(2) 0.0008(18) 0.006(2) 0.000(2)
C2B 0.035(3) 0.017(2) 0.020(2) -0.0033(18) 0.005(2) 0.000(2)
C3B 0.029(3) 0.017(2) 0.025(2) -0.0023(19) 0.001(2) 0.0015(19)
C4B 0.023(2) 0.016(2) 0.029(3) 0.0004(19) 0.006(2) 0.0052(18)
C5B 0.032(3) 0.020(2) 0.029(3) 0.001(2) 0.003(2) -0.003(2)
C6B 0.032(3) 0.021(2) 0.038(3) -0.006(2) -0.003(2) 0.002(2)
C7B 0.031(3) 0.016(2) 0.046(3) 0.001(2) -0.001(2) -0.002(2)
C8B 0.033(3) 0.021(2) 0.047(3) 0.004(2) 0.017(2) -0.004(2)
C9B 0.035(3) 0.023(2) 0.032(3) -0.001(2) 0.010(2) 0.003(2)
O1C 0.0234(17) 0.0184(15) 0.0169(15) -0.0006(12) 0.0016(13) -0.0009(12)
O2C 0.0328(18) 0.0262(17) 0.0214(17) -0.0024(13) 0.0102(14) -0.0034(14)
N1C 0.029(2) 0.0174(18) 0.0156(18) -0.0002(15) 0.0026(16) 0.0007(16)
C1C 0.030(3) 0.012(2) 0.022(2) -0.0022(17) 0.004(2) -0.0036(18)
C2C 0.027(3) 0.018(5) 0.029(5) 0.004(4) 0.005(3) -0.006(3)
C3C 0.034(3) 0.025(3) 0.021(6) -0.002(5) 0.002(4) 0.000(2)
C4C 0.032(4) 0.025(3) 0.038(7) -0.001(5) 0.006(5) 0.000(3)
C5C 0.040(5) 0.066(6) 0.045(6) -0.029(5) -0.009(5) 0.014(4)
C6C 0.057(7) 0.062(7) 0.058(7) -0.021(6) -0.019(6) 0.011(5)
C7C 0.033(5) 0.045(5) 0.077(8) -0.003(6) -0.016(6) -0.001(4)
C8C 0.041(7) 0.077(8) 0.076(13) 0.029(8) 0.012(9) 0.015(5)
C9C 0.033(6) 0.077(8) 0.054(7) 0.022(5) 0.011(5) 0.010(5)
C2D 0.027(3) 0.018(5) 0.029(5) 0.004(4) 0.005(3) -0.006(3)
C3D 0.034(3) 0.025(3) 0.021(6) -0.002(5) 0.002(4) 0.000(2)
C4D 0.032(4) 0.025(3) 0.038(7) -0.001(5) 0.006(5) 0.000(3)
C5D 0.040(5) 0.066(6) 0.045(6) -0.029(5) -0.009(5) 0.014(4)
C6D 0.042(19) 0.07(2) 0.05(2) -0.007(17) -0.026(16) 0.016(16)
C7D 0.033(5) 0.045(5) 0.077(8) -0.003(6) -0.016(6) -0.001(4)
C8D 0.041(7) 0.077(8) 0.076(13) 0.029(8) 0.012(9) 0.015(5)
C9D 0.037(17) 0.040(16) 0.08(2) -0.011(15) -0.008(16) 0.015(12)

loop_
_atom_type_symbol
_atom_type_description
_atom_type_scat_dispersion_real
_atom_type_scat_dispersion_imag
_atom_type_scat_source
C C 0.0033 0.0016 'International Tables Vol C Tables 4.2.6.8 and 6.1.1.4'
H H 0.0000 0.0000 'International Tables Vol C Tables 4.2.6.8 and 6.1.1.4'
Fe Fe 0.3463 0.8444 'International Tables Vol C Tables 4.2.6.8 and 6.1.1.4'
N N 0.0061 0.0033 'International Tables Vol C Tables 4.2.6.8 and 6.1.1.4'
O O 0.0106 0.0060 'International Tables Vol C Tables 4.2.6.8 and 6.1.1.4'

loop_
_geom_angle_atom_site_label_1
_geom_angle_atom_site_label_2
_geom_angle_atom_site_label_3
_geom_angle
O1A Fe1 O2A 80.20(13)
O1A Fe1 O1B 92.09(13)
O1A Fe1 O2B 165.47(13)
O1A Fe1 O1C 101.03(12)
O1A Fe1 O2C 91.95(13)
O2A Fe1 O2B 90.69(12)
O1B Fe1 O2A 100.51(13)
O1B Fe1 O2B 78.37(11)
O1B Fe1 O1C 164.79(12)
O1B Fe1 O2C 92.49(13)
O1C Fe1 O2A 89.37(12)
O1C Fe1 O2B 90.07(11)
O1C Fe1 O2C 79.53(12)
O2C Fe1 O2A 164.99(12)
O2C Fe1 O2B 99.33(13)
N1A O1A Fe1 111.2(2)
C1A O2A Fe1 111.9(3)
C1A N1A O1A 118.7(4)
O2A C1A N1A 117.9(4)
O2A C1A C2A 123.5(4)
N1A C1A C2A 118.6(4)
C3A C2A C1A 122.3(4)
C2A C3A C4A 126.5(4)
C5A C4A C3A 122.8(5)
C5A C4A C9A 118.3(5)
C9A C4A C3A 118.9(5)
C6A C5A C4A 120.3(5)
C7A C6A C5A 120.9(6)
C8A C7A C6A 119.9(6)
C7A C8A C9A 120.0(6)
C8A C9A C4A 120.7(5)
N1B O1B Fe1 111.9(2)
C1B O2B Fe1 112.6(3)
C1B N1B O1B 118.3(3)
O2B C1B N1B 118.1(4)
O2B C1B C2B 124.1(4)
N1B C1B C2B 117.8(4)
C3B C2B C1B 122.8(4)
C2B C3B C4B 127.1(4)
C5B C4B C3B 122.2(4)
C9B C4B C3B 119.8(4)
C9B C4B C5B 118.0(4)
C6B C5B C4B 120.7(4)
C7B C6B C5B 120.5(5)
C6B C7B C8B 120.0(4)
C7B C8B C9B 119.9(5)
C4B C9B C8B 120.9(5)
N1C O1C Fe1 110.3(2)
C1C O2C Fe1 113.5(3)
C1C N1C O1C 118.8(3)
O2C C1C N1C 117.8(4)
O2C C1C C2C 126.1(6)
O2C C1C C2D 115.9(16)
N1C C1C C2C 116.0(5)
N1C C1C C2D 125.9(16)
C3C C2C C1C 121.9(8)
C2C C3C C4C 128.3(7)
C5C C4C C3C 123.3(7)
C5C C4C C9C 116.5(8)
C9C C4C C3C 120.2(8)
C4C C5C C6C 122.0(9)
C7C C6C C5C 120.0(11)
C8C C7C C6C 121.0(11)
C7C C8C C9C 119.4(10)
C4C C9C C8C 121.1(10)
C3D C2D C1C 119(3)
C2D C3D C4D 124(3)
C5D C4D C3D 123(3)
C5D C4D C9D 121(3)
C9D C4D C3D 116(3)
C4D C5D C6D 127(3)
C7D C6D C5D 113(3)
C8D C7D C6D 121(5)
C7D C8D C9D 124(4)
C4D C9D C8D 112(3)
O4F C10F C11F 114.4(10)
O4F C10G C11G 117(2)
O3E C10E C11E 111.3(16)

loop_
_geom_bond_atom_site_label_1
_geom_bond_atom_site_label_2
_geom_bond_distance
Fe1 O1A 1.960(3)
Fe1 O2A 2.028(3)
Fe1 O1B 2.000(3)
Fe1 O2B 2.068(3)
Fe1 O1C 2.001(3)
Fe1 O2C 2.020(3)
O1A N1A 1.358(5)
O2A C1A 1.291(5)
N1A C1A 1.313(6)
C1A C2A 1.444(7)
C2A C3A 1.340(7)
C3A C4A 1.460(7)
C4A C5A 1.390(7)
C4A C9A 1.399(7)
C5A C6A 1.379(8)
C6A C7A 1.374(9)
C7A C8A 1.372(9)
C8A C9A 1.387(8)
O1B N1B 1.371(5)
O2B C1B 1.291(5)
N1B C1B 1.312(5)
C1B C2B 1.437(6)
C2B C3B 1.336(6)
C3B C4B 1.458(6)
C4B C5B 1.400(6)
C4B C9B 1.394(6)
C5B C6B 1.389(6)
C6B C7B 1.374(7)
C7B C8B 1.379(7)
C8B C9B 1.395(7)
O1C N1C 1.368(5)
O2C C1C 1.283(5)
N1C C1C 1.314(6)
C1C C2C 1.458(9)
C1C C2D 1.45(2)
C2C C3C 1.330(9)
C3C C4C 1.453(9)
C4C C5C 1.383(11)
C4C C9C 1.391(13)
C5C C6C 1.387(13)
C6C C7C 1.354(16)
C7C C8C 1.341(15)
C8C C9C 1.421(16)
C2D C3D 1.32(3)
C3D C4D 1.452(12)
C4D C5D 1.30(4)
C4D C9D 1.39(4)
C5D C6D 1.38(5)
C6D C7D 1.37(7)
C7D C8D 1.32(7)
C8D C9D 1.43(5)
O4F C10F 1.365(12)
O4F C10G 1.354(14)
C10F C11F 1.415(17)
C10G C11G 1.409(19)
O3E C10E 1.49(2)
C10E C11E 1.49(3)

loop_
_geom_hbond_atom_site_label_D
_geom_hbond_atom_site_label_H
_geom_hbond_atom_site_label_A
_geom_hbond_distance_DH
_geom_hbond_distance_HA
_geom_hbond_distance_DA
_geom_hbond_angle_DHA
_geom_hbond_site_symmetry_A
N1A H1A O1C 0.88 1.91 2.778(5) 166.4 4_566
N1A H1A N1C 0.88 2.61 3.300(5) 136.2 4_566
N1B H1B O4F 0.88 1.87 2.751(8) 176.7 1_556
N1B H1B O4H 0.88 1.89 2.760(10) 168.0 1_556
N1C H1C O1B 0.88 1.92 2.704(4) 146.9 1_554
N1C H1C N1B 0.88 2.74 3.257(5) 119.3 1_554
O4F H4F O2B 0.95 1.92 2.838(8) 160.7 .
O4H H4F O2B 0.87 1.92 2.784(10) 168.7 .
O3E H3E O2C 0.84 2.09 2.891(11) 160.2 4_565

loop_
_geom_torsion_atom_site_label_1
_geom_torsion_atom_site_label_2
_geom_torsion_atom_site_label_3
_geom_torsion_atom_site_label_4
_geom_torsion
Fe1 O1A N1A C1A -2.9(5)
Fe1 O2A C1A N1A 2.0(5)
Fe1 O2A C1A C2A -178.3(3)
Fe1 O1B N1B C1B 4.1(5)
Fe1 O2B C1B N1B -8.1(5)
Fe1 O2B C1B C2B 169.7(4)
Fe1 O1C N1C C1C -1.8(4)
Fe1 O2C C1C N1C 2.8(5)
Fe1 O2C C1C C2C -174.1(7)
Fe1 O2C C1C C2D 176(3)
O1A N1A C1A O2A 0.6(6)
O1A N1A C1A C2A -179.1(3)
O2A C1A C2A C3A 2.4(7)
N1A C1A C2A C3A -177.9(4)
C1A C2A C3A C4A -177.4(4)
C2A C3A C4A C5A 16.5(7)
C2A C3A C4A C9A -164.6(5)
C3A C4A C5A C6A 178.9(5)
C3A C4A C9A C8A 179.5(5)
C4A C5A C6A C7A 1.0(8)
C5A C4A C9A C8A -1.6(8)
C5A C6A C7A C8A -0.5(9)
C6A C7A C8A C9A -1.0(9)
C7A C8A C9A C4A 2.1(9)
C9A C4A C5A C6A 0.0(7)
O1B N1B C1B O2B 2.8(6)
O1B N1B C1B C2B -175.1(4)
O2B C1B C2B C3B -0.5(7)
N1B C1B C2B C3B 177.3(4)
C1B C2B C3B C4B -171.9(4)
C2B C3B C4B C5B 6.9(7)
C2B C3B C4B C9B -175.1(4)
C3B C4B C5B C6B 177.2(4)
C3B C4B C9B C8B -176.5(4)
C4B C5B C6B C7B 0.0(7)
C5B C4B C9B C8B 1.6(7)
C5B C6B C7B C8B 0.1(7)
C6B C7B C8B C9B 0.7(7)
C7B C8B C9B C4B -1.6(7)
C9B C4B C5B C6B -0.8(7)
O1C N1C C1C O2C -0.7(5)
O1C N1C C1C C2C 176.5(7)
O1C N1C C1C C2D -174(3)
O2C C1C C2C C3C -2.0(17)
O2C C1C C2D C3D 18(6)
N1C C1C C2C C3C -178.9(11)
N1C C1C C2D C3D -169(3)
C1C C2C C3C C4C -178.6(11)
C1C C2D C3D C4D 172(4)
C2C C1C C2D C3D -126(15)
C2C C3C C4C C5C 2(2)
C2C C3C C4C C9C -178.5(13)
C3C C4C C5C C6C -178.9(10)
C3C C4C C9C C8C -178.5(12)
C4C C5C C6C C7C -2.0(16)
C5C C4C C9C C8C 0.8(15)
C5C C6C C7C C8C -0.6(17)
C6C C7C C8C C9C 3.2(19)
C7C C8C C9C C4C -3.3(19)
C9C C4C C5C C6C 1.8(15)
C2D C1C C2C C3C 39(11)
C2D C3D C4D C5D 13(7)
C2D C3D C4D C9D -168(5)
C3D C4D C5D C6D 180(4)
C3D C4D C9D C8D -180(3)
C4D C5D C6D C7D 4(6)
C5D C4D C9D C8D 0(5)
C5D C6D C7D C8D -8(6)
C6D C7D C8D C9D 9(7)
C7D C8D C9D C4D -4(6)
C9D C4D C5D C6D 0(6)
C10F O4F C10G C11G 26(2)
C10G O4F C10F C11F 112(3)
